data_1545944
loop_
_publ_author_name
'Haidasz, Evan A.'
'Pratt, Derek A.'

_publ_section_title
;
 Diazaphenoxazines and Diazaphenothiazines: Synthesis of the
 &quot;Correct&quot; Isomers Reveals They Are Highly Reactive
 Radical-Trapping&#x00A0;Antioxidants.
;
_journal_issue 7
_journal_name_full 'Organic letters'
_journal_page_first 1854
_journal_page_last 1857
_journal_paper_doi 10.1021/acs.orglett.7b00615
_journal_volume 19
_journal_year 2017
_chemical_formula_sum 'C14 H14 N4 S'
_chemical_formula_weight 270.35
_space_group_crystal_system monoclinic
_space_group_IT_number 4
_space_group_name_Hall 'P 2yb'
_space_group_name_H-M_alt 'P 1 21 1'
_symmetry_space_group_name_Hall 'P 2yb'
_symmetry_space_group_name_H-M 'P 1 21 1'
_atom_sites_solution_hydrogens mixed
_audit_creation_method SHELXL-2014/7
_cell_angle_alpha 90
_cell_angle_beta 96.71(3)
_cell_angle_gamma 90
_cell_formula_units_Z 2
_cell_length_a 10.013(3)
_cell_length_b 5.4697(17)
_cell_length_c 11.876(4)
_cell_measurement_reflns_used 1305
_cell_measurement_temperature 296(2)
_cell_measurement_theta_max 22.94
_cell_measurement_theta_min 2.52
_cell_volume 646.0(4)
_computing_cell_refinement 'APEX II (Bruker, 2009)'
_computing_data_collection 'APEX II (Bruker, 2009)'
_computing_data_reduction 'SAINT (Bruker)'
_computing_molecular_graphics 'Mercury (Macrae et al., 2008)'
_computing_publication_material 'CIFTAB (Sheldrick, 1997)'
_computing_structure_refinement 'SHELXL-2014/7 (Sheldrick, 2014)'
_computing_structure_solution 'XT (Sheldrick, 2014)'
_diffrn_ambient_temperature 296(2)
_diffrn_measured_fraction_theta_full 1.000
_diffrn_measured_fraction_theta_max 0.995
_diffrn_measurement_device_type 'Bruker APEX-II CCD'
_diffrn_measurement_method '\f and \w scans'
_diffrn_radiation_type MoK\a
_diffrn_radiation_wavelength 0.71073
_diffrn_reflns_av_R_equivalents 0.0288
_diffrn_reflns_av_unetI/netI 0.0428
_diffrn_reflns_Laue_measured_fraction_full 1.000
_diffrn_reflns_Laue_measured_fraction_max 0.995
_diffrn_reflns_limit_h_max 12
_diffrn_reflns_limit_h_min -11
_diffrn_reflns_limit_k_max 6
_diffrn_reflns_limit_k_min -5
_diffrn_reflns_limit_l_max 14
_diffrn_reflns_limit_l_min -11
_diffrn_reflns_number 4861
_diffrn_reflns_point_group_measured_fraction_full 0.890
_diffrn_reflns_point_group_measured_fraction_max 0.881
_diffrn_reflns_theta_full 25.242
_diffrn_reflns_theta_max 25.475
_diffrn_reflns_theta_min 1.726
_exptl_absorpt_coefficient_mu 0.242
_exptl_absorpt_correction_T_max 0.7452
_exptl_absorpt_correction_T_min 0.6505
_exptl_absorpt_correction_type multi-scan
_exptl_absorpt_process_details 'SADABS, Bruker (2003)'
_exptl_crystal_colour yellow
_exptl_crystal_density_diffrn 1.390
_exptl_crystal_description needle
_exptl_crystal_F_000 284
_exptl_crystal_size_max 0.710
_exptl_crystal_size_mid 0.149
_exptl_crystal_size_min 0.048
_refine_diff_density_max 0.168
_refine_diff_density_min -0.203
_refine_diff_density_rms 0.042
_refine_ls_abs_structure_details
;
 Flack x determined using 491 quotients [(I+)-(I-)]/[(I+)+(I-)]
 (Parsons, Flack and Wagner, Acta Cryst. B69 (2013) 249-259).
;
_refine_ls_abs_structure_Flack 0.17(5)
_refine_ls_extinction_method none
_refine_ls_goodness_of_fit_ref 1.044
_refine_ls_hydrogen_treatment mixed
_refine_ls_matrix_type full
_refine_ls_number_parameters 175
_refine_ls_number_reflns 2114
_refine_ls_number_restraints 1
_refine_ls_restrained_S_all 1.044
_refine_ls_R_factor_all 0.0717
_refine_ls_R_factor_gt 0.0432
_refine_ls_shift/su_max 0.000
_refine_ls_shift/su_mean 0.000
_refine_ls_structure_factor_coef Fsqd
_refine_ls_weighting_details 'w=1/[\s^2^(Fo^2^)+(0.0449P)^2^+0.2206P] where P=(Fo^2^+2Fc^2^)/3'
_refine_ls_weighting_scheme calc
_refine_ls_wR_factor_gt 0.0968
_refine_ls_wR_factor_ref 0.1086
_reflns_Friedel_coverage 0.591
_reflns_Friedel_fraction_full 0.752
_reflns_Friedel_fraction_max 0.738
_reflns_number_gt 1534
_reflns_number_total 2114
_reflns_threshold_expression 'I > 2\s(I)'
_cod_data_source_file ol7b00615_si_003.cif
_cod_data_source_block shelx
_cod_database_code 1545944
_shelx_shelxl_version_number 2014/7
_shelx_space_group_comment
;
The symmetry employed for this shelxl refinement is uniquely defined
by the following loop, which should always be used as a source of
symmetry information in preference to the above space-group names.
They are only intended as comments.
;
_shelx_estimated_absorpt_t_min 0.847
_shelx_estimated_absorpt_t_max 0.988

loop_
_space_group_symop_operation_xyz
'x, y, z'
'-x, y+1/2, -z'

loop_
_atom_site_label
_atom_site_type_symbol
_atom_site_fract_x
_atom_site_fract_y
_atom_site_fract_z
_atom_site_U_iso_or_equiv
_atom_site_adp_type
_atom_site_occupancy
_atom_site_site_symmetry_order
_atom_site_calc_flag
_atom_site_refinement_flags_posn
_atom_site_refinement_flags_adp
S1 S 0.45044(13) 0.2856(3) 0.87580(10) 0.0582(4) Uani 1 1 d . .
C1 C 0.3349(5) 0.0980(8) 0.7930(4) 0.0446(12) Uani 1 1 d . .
C2 C 0.2811(5) -0.0958(10) 0.8463(5) 0.0591(15) Uani 1 1 d . .
H2 H 0.3085 -0.1243 0.9227 0.071 Uiso 1 1 calc R U
C3 C 0.1869(5) -0.2493(12) 0.7880(5) 0.0686(16) Uani 1 1 d . .
H3 H 0.1506 -0.3778 0.8257 0.082 Uiso 1 1 calc R U
C4 C 0.1478(5) -0.2125(13) 0.6766(5) 0.0678(14) Uani 1 1 d . .
H4 H 0.0855 -0.3172 0.6375 0.081 Uiso 1 1 calc R U
C5 C 0.1998(5) -0.0206(10) 0.6204(5) 0.0561(14) Uani 1 1 d . .
H5 H 0.1722 0.0036 0.5437 0.067 Uiso 1 1 calc R U
C6 C 0.2935(4) 0.1373(9) 0.6777(4) 0.0434(12) Uani 1 1 d . .
C7 C 0.5064(4) 0.4762(9) 0.7742(4) 0.0406(11) Uani 1 1 d . .
C8 C 0.4501(4) 0.4732(9) 0.6609(4) 0.0391(11) Uani 1 1 d . .
C9 C 0.5081(5) 0.6328(9) 0.5908(4) 0.0471(12) Uani 1 1 d . .
H9 H 0.4736 0.6370 0.5146 0.057 Uiso 1 1 calc R U
C10 C 0.6540(4) 0.7731(10) 0.7361(3) 0.0424(10) Uani 1 1 d . .
C11 C 0.8061(5) 1.1094(10) 0.7011(4) 0.0548(13) Uani 1 1 d . .
H11A H 0.7346 1.2165 0.6686 0.066 Uiso 1 1 calc R U
H11B H 0.8474 1.0322 0.6403 0.066 Uiso 1 1 calc R U
C12 C 0.9100(5) 1.2507(12) 0.7798(5) 0.0697(16) Uani 1 1 d . .
H12A H 1.0004 1.1986 0.7694 0.084 Uiso 1 1 calc R U
H12B H 0.9023 1.4249 0.7651 0.084 Uiso 1 1 calc R U
C13 C 0.8799(7) 1.1945(12) 0.8944(6) 0.093(2) Uani 1 1 d . .
H13A H 0.8247 1.3228 0.9212 0.111 Uiso 1 1 calc R U
H13B H 0.9626 1.1840 0.9455 0.111 Uiso 1 1 calc R U
C14 C 0.8063(6) 0.9547(11) 0.8920(4) 0.0633(15) Uani 1 1 d . .
H14A H 0.8668 0.8219 0.9171 0.076 Uiso 1 1 calc R U
H14B H 0.7338 0.9601 0.9393 0.076 Uiso 1 1 calc R U
N2 N 0.6111(3) 0.7824(9) 0.6256(3) 0.0484(9) Uani 1 1 d . .
N3 N 0.6081(4) 0.6229(7) 0.8122(3) 0.0436(9) Uani 1 1 d . .
N4 N 0.7551(4) 0.9276(8) 0.7742(3) 0.0518(11) Uani 1 1 d . .
N1 N 0.3424(4) 0.3303(8) 0.6190(3) 0.0497(11) Uani 1 1 d . .
H1 H 0.325(4) 0.323(11) 0.549(4) 0.060 Uiso 1 1 d . U

loop_
_atom_site_aniso_label
_atom_site_aniso_U_11
_atom_site_aniso_U_22
_atom_site_aniso_U_33
_atom_site_aniso_U_23
_atom_site_aniso_U_13
_atom_site_aniso_U_12
S1 0.0709(8) 0.0652(8) 0.0379(6) 0.0061(8) 0.0035(5) -0.0141(8)
C1 0.047(3) 0.042(3) 0.047(3) 0.000(3) 0.011(2) 0.002(2)
C2 0.058(3) 0.061(3) 0.059(3) 0.015(3) 0.008(3) -0.001(3)
C3 0.056(3) 0.065(4) 0.085(4) 0.016(4) 0.009(3) -0.014(3)
C4 0.053(3) 0.055(3) 0.095(4) -0.009(4) 0.007(3) -0.012(3)
C5 0.049(3) 0.052(3) 0.068(4) -0.010(3) 0.012(3) -0.007(3)
C6 0.040(3) 0.042(3) 0.050(3) -0.003(3) 0.011(2) 0.003(2)
C7 0.042(3) 0.044(3) 0.036(3) 0.002(2) 0.007(2) 0.001(2)
C8 0.040(3) 0.047(3) 0.031(2) -0.004(2) 0.005(2) -0.001(2)
C9 0.055(3) 0.051(3) 0.034(3) -0.001(3) 0.001(2) -0.005(3)
C10 0.047(2) 0.044(3) 0.035(2) -0.002(3) -0.0002(19) -0.001(3)
C11 0.049(3) 0.056(3) 0.059(3) -0.001(3) 0.005(3) -0.007(3)
C12 0.057(3) 0.065(4) 0.086(4) -0.009(4) 0.006(3) -0.012(3)
C13 0.106(5) 0.089(6) 0.079(5) -0.009(4) -0.004(4) -0.041(4)
C14 0.067(4) 0.066(4) 0.053(3) -0.001(3) -0.010(3) -0.009(3)
N2 0.054(2) 0.055(2) 0.036(2) 0.001(2) 0.0015(17) -0.011(3)
N3 0.047(2) 0.049(2) 0.033(2) 0.003(2) 0.0002(18) -0.001(2)
N4 0.055(3) 0.055(3) 0.043(2) -0.001(2) -0.004(2) -0.012(2)
N1 0.054(2) 0.058(3) 0.037(2) -0.003(2) 0.005(2) -0.014(2)

loop_
_atom_type_symbol
_atom_type_description
_atom_type_scat_dispersion_real
_atom_type_scat_dispersion_imag
_atom_type_scat_source
C C 0.0033 0.0016 'International Tables Vol C Tables 4.2.6.8 and 6.1.1.4'
H H 0.0000 0.0000 'International Tables Vol C Tables 4.2.6.8 and 6.1.1.4'
N N 0.0061 0.0033 'International Tables Vol C Tables 4.2.6.8 and 6.1.1.4'
S S 0.1246 0.1234 'International Tables Vol C Tables 4.2.6.8 and 6.1.1.4'

loop_
_geom_angle_atom_site_label_1
_geom_angle_atom_site_label_2
_geom_angle_atom_site_label_3
_geom_angle
C7 S1 C1 101.9(2)
C2 C1 C6 118.8(5)
C2 C1 S1 117.3(4)
C6 C1 S1 123.9(4)
C1 C2 C3 121.1(5)
C1 C2 H2 119.4
C3 C2 H2 119.4
C4 C3 C2 120.1(6)
C4 C3 H3 120.0
C2 C3 H3 120.0
C3 C4 C5 120.4(6)
C3 C4 H4 119.8
C5 C4 H4 119.8
C4 C5 C6 120.5(5)
C4 C5 H5 119.8
C6 C5 H5 119.8
N1 C6 C5 119.0(4)
N1 C6 C1 121.8(4)
C5 C6 C1 119.2(5)
N3 C7 C8 122.6(4)
N3 C7 S1 114.9(3)
C8 C7 S1 122.4(4)
N1 C8 C9 120.5(4)
N1 C8 C7 124.4(4)
C9 C8 C7 115.0(4)
N2 C9 C8 124.1(4)
N2 C9 H9 117.9
C8 C9 H9 117.9
N2 C10 N3 126.2(4)
N2 C10 N4 116.6(4)
N3 C10 N4 117.2(4)
N4 C11 C12 104.1(4)
N4 C11 H11A 110.9
C12 C11 H11A 110.9
N4 C11 H11B 110.9
C12 C11 H11B 110.9
H11A C11 H11B 108.9
C13 C12 C11 105.3(5)
C13 C12 H12A 110.7
C11 C12 H12A 110.7
C13 C12 H12B 110.7
C11 C12 H12B 110.7
H12A C12 H12B 108.8
C12 C13 C14 108.7(5)
C12 C13 H13A 110.0
C14 C13 H13A 110.0
C12 C13 H13B 110.0
C14 C13 H13B 110.0
H13A C13 H13B 108.3
N4 C14 C13 103.1(5)
N4 C14 H14A 111.1
C13 C14 H14A 111.1
N4 C14 H14B 111.1
C13 C14 H14B 111.1
H14A C14 H14B 109.1
C10 N2 C9 115.3(4)
C7 N3 C10 116.6(4)
C10 N4 C14 123.8(4)
C10 N4 C11 121.9(4)
C14 N4 C11 113.6(4)
C8 N1 C6 124.0(4)
C8 N1 H1 117(4)
C6 N1 H1 115(4)

loop_
_geom_bond_atom_site_label_1
_geom_bond_atom_site_label_2
_geom_bond_distance
S1 C7 1.736(5)
S1 C1 1.759(5)
C1 C2 1.376(7)
C1 C6 1.400(6)
C2 C3 1.386(7)
C2 H2 0.9300
C3 C4 1.351(8)
C3 H3 0.9300
C4 C5 1.378(8)
C4 H4 0.9300
C5 C6 1.393(7)
C5 H5 0.9300
C6 N1 1.385(6)
C7 N3 1.334(6)
C7 C8 1.397(6)
C8 N1 1.377(6)
C8 C9 1.380(6)
C9 N2 1.344(6)
C9 H9 0.9300
C10 N2 1.333(5)
C10 N3 1.342(6)
C10 N4 1.355(6)
C11 N4 1.451(6)
C11 C12 1.525(7)
C11 H11A 0.9700
C11 H11B 0.9700
C12 C13 1.461(8)
C12 H12A 0.9700
C12 H12B 0.9700
C13 C14 1.503(8)
C13 H13A 0.9700
C13 H13B 0.9700
C14 N4 1.440(6)
C14 H14A 0.9700
C14 H14B 0.9700
N1 H1 0.83(5)

loop_
_geom_hbond_atom_site_label_D
_geom_hbond_atom_site_label_H
_geom_hbond_atom_site_label_A
_geom_hbond_distance_DH
_geom_hbond_distance_HA
_geom_hbond_distance_DA
_geom_hbond_angle_DHA
_geom_hbond_site_symmetry_A
C9 H9 N2 0.93 2.63 3.314(7) 130.8 2_646
N1 H1 N2 0.83(5) 2.26(5) 3.007(5) 151(4) 2_646
C9 H9 N2 0.93 2.63 3.314(7) 130.8 2_646
N1 H1 N2 0.83(5) 2.26(5) 3.007(5) 151(4) 2_646

loop_
_geom_torsion_atom_site_label_1
_geom_torsion_atom_site_label_2
_geom_torsion_atom_site_label_3
_geom_torsion_atom_site_label_4
_geom_torsion
C7 S1 C1 C2 173.0(4)
C7 S1 C1 C6 -8.1(4)
C6 C1 C2 C3 -0.5(7)
S1 C1 C2 C3 178.4(4)
C1 C2 C3 C4 1.0(9)
C2 C3 C4 C5 -0.9(9)
C3 C4 C5 C6 0.2(8)
C4 C5 C6 N1 -179.2(5)
C4 C5 C6 C1 0.4(7)
C2 C1 C6 N1 179.3(4)
S1 C1 C6 N1 0.5(7)
C2 C1 C6 C5 -0.2(7)
S1 C1 C6 C5 -179.0(4)
C1 S1 C7 N3 -172.8(3)
C1 S1 C7 C8 6.4(4)
N3 C7 C8 N1 -177.8(4)
S1 C7 C8 N1 3.1(7)
N3 C7 C8 C9 0.3(7)
S1 C7 C8 C9 -178.8(4)
N1 C8 C9 N2 178.3(5)
C7 C8 C9 N2 0.1(7)
N4 C11 C12 C13 -17.8(6)
C11 C12 C13 C14 23.8(7)
C12 C13 C14 N4 -20.1(7)
N3 C10 N2 C9 3.2(8)
N4 C10 N2 C9 -178.0(4)
C8 C9 N2 C10 -1.7(8)
C8 C7 N3 C10 0.9(7)
S1 C7 N3 C10 -179.9(3)
N2 C10 N3 C7 -2.8(7)
N4 C10 N3 C7 178.4(4)
N2 C10 N4 C14 175.1(5)
N3 C10 N4 C14 -6.0(7)
N2 C10 N4 C11 5.4(7)
N3 C10 N4 C11 -175.7(5)
C13 C14 N4 C10 -162.0(5)
C13 C14 N4 C11 8.5(6)
C12 C11 N4 C10 176.2(4)
C12 C11 N4 C14 5.6(6)
C9 C8 N1 C6 168.4(5)
C7 C8 N1 C6 -13.6(7)
C5 C6 N1 C8 -169.0(5)
C1 C6 N1 C8 11.5(7)
